data_7127390
loop_
_publ_author_name
'Gu, Jia-Yi'
'Zhang, Wei'
'Jackson, Seth R.'
'He, Yan-Hong'
'Guan, Zhi'

_publ_section_title
;
 Photoinduced umpolung addition of carbonyl compounds with
 \a,\b-unsaturated esters enables the polysubstituted \g-lactone
 formation.
;
_journal_issue 87
_journal_name_full 'Chemical communications (Cambridge, England)'
_journal_page_first 13441
_journal_page_last 13444
_journal_paper_doi 10.1039/d0cc05306f
_journal_volume 56
_journal_year 2020
_chemical_formula_sum 'C23 H20 O2'
_chemical_formula_weight 328.39
_space_group_crystal_system monoclinic
_space_group_IT_number 14
_space_group_name_Hall '-P 2yn'
_space_group_name_H-M_alt 'P 1 21/n 1'
_atom_sites_solution_hydrogens geom
_audit_creation_method SHELXL-2017/1
_audit_update_record
;
2020-02-20 deposited with the CCDC.	2020-10-05 downloaded from the CCDC.
;
_cell_angle_alpha 90
_cell_angle_beta 96.7434(14)
_cell_angle_gamma 90
_cell_formula_units_Z 4
_cell_length_a 6.11677(9)
_cell_length_b 21.9208(3)
_cell_length_c 13.21139(19)
_cell_measurement_temperature 293(2)
_cell_volume 1759.19(4)
_computing_structure_refinement 'SHELXL-2017/1 (Sheldrick, 2017)'
_diffrn_ambient_temperature 293(2)
_diffrn_measured_fraction_theta_full 1.000
_diffrn_measured_fraction_theta_max 0.984
_diffrn_radiation_type CuK\a
_diffrn_radiation_wavelength 1.54184
_diffrn_reflns_av_R_equivalents 0.0199
_diffrn_reflns_av_unetI/netI 0.0165
_diffrn_reflns_Laue_measured_fraction_full 1.000
_diffrn_reflns_Laue_measured_fraction_max 0.984
_diffrn_reflns_limit_h_max 5
_diffrn_reflns_limit_h_min -7
_diffrn_reflns_limit_k_max 26
_diffrn_reflns_limit_k_min -26
_diffrn_reflns_limit_l_max 16
_diffrn_reflns_limit_l_min -16
_diffrn_reflns_number 13071
_diffrn_reflns_point_group_measured_fraction_full 1.000
_diffrn_reflns_point_group_measured_fraction_max 0.984
_diffrn_reflns_theta_full 67.684
_diffrn_reflns_theta_max 71.912
_diffrn_reflns_theta_min 3.927
_exptl_absorpt_coefficient_mu 0.611
_exptl_crystal_density_diffrn 1.240
_exptl_crystal_F_000 696
_refine_diff_density_max 0.124
_refine_diff_density_min -0.198
_refine_diff_density_rms 0.040
_refine_ls_extinction_method none
_refine_ls_goodness_of_fit_ref 1.045
_refine_ls_hydrogen_treatment constr
_refine_ls_matrix_type full
_refine_ls_number_parameters 227
_refine_ls_number_reflns 3412
_refine_ls_number_restraints 0
_refine_ls_restrained_S_all 1.045
_refine_ls_R_factor_all 0.0476
_refine_ls_R_factor_gt 0.0430
_refine_ls_shift/su_max 0.000
_refine_ls_shift/su_mean 0.000
_refine_ls_structure_factor_coef Fsqd
_refine_ls_weighting_details 'w=1/[\s^2^(Fo^2^)+(0.0529P)^2^+0.2729P] where P=(Fo^2^+2Fc^2^)/3'
_refine_ls_weighting_scheme calc
_refine_ls_wR_factor_gt 0.1083
_refine_ls_wR_factor_ref 0.1121
_reflns_Friedel_coverage 0.000
_reflns_number_gt 3020
_reflns_number_total 3412
_reflns_threshold_expression 'I > 2\s(I)'
_cod_data_source_file d0cc05306f2.cif
_cod_data_source_block gz200102
_cod_depositor_comments 'Adding full bibliography for 7127389--7127390.cif.'
_cod_original_cell_volume 1759.19(5)
_cod_original_sg_symbol_H-M 'P 21/n'
_cod_database_code 7127390
_shelx_shelxl_version_number 2017/1
_shelx_space_group_comment
;
The symmetry employed for this shelxl refinement is uniquely defined
by the following loop, which should always be used as a source of
symmetry information in preference to the above space-group names.
They are only intended as comments.
;

loop_
_space_group_symop_operation_xyz
'x, y, z'
'-x+1/2, y+1/2, -z+1/2'
'-x, -y, -z'
'x-1/2, -y-1/2, z-1/2'

loop_
_atom_site_label
_atom_site_type_symbol
_atom_site_fract_x
_atom_site_fract_y
_atom_site_fract_z
_atom_site_U_iso_or_equiv
_atom_site_adp_type
_atom_site_occupancy
_atom_site_site_symmetry_order
_atom_site_calc_flag
_atom_site_refinement_flags_posn
_atom_site_refinement_flags_adp
_atom_site_refinement_flags_occupancy
_atom_site_disorder_assembly
_atom_site_disorder_group
O2 O 0.58322(16) 0.18045(4) 0.48598(7) 0.0582(3) Uani 1 1 d . . . . .
C6 C 0.3537(2) 0.32988(6) 0.45818(10) 0.0499(3) Uani 1 1 d . . . . .
C12 C 0.3629(2) 0.11693(6) 0.36346(10) 0.0485(3) Uani 1 1 d . . . . .
O1 O 0.6623(2) 0.25507(5) 0.59736(8) 0.0697(3) Uani 1 1 d . . . . .
C15 C 0.0947(2) 0.01255(6) 0.33043(10) 0.0486(3) Uani 1 1 d . . . . .
C17 C 0.3532(2) 0.07409(6) 0.43949(10) 0.0549(3) Uani 1 1 d . . . . .
H17 H 0.435669 0.079852 0.502502 0.066 Uiso 1 1 calc R U . . .
C18 C -0.0500(2) -0.04176(6) 0.31463(10) 0.0507(3) Uani 1 1 d . . . . .
C9 C 0.5062(2) 0.17338(6) 0.37685(10) 0.0517(3) Uani 1 1 d . . . . .
C14 C 0.1042(2) 0.05614(6) 0.25436(10) 0.0534(3) Uani 1 1 d . . . . .
H14 H 0.020580 0.050629 0.191554 0.064 Uiso 1 1 calc R U . . .
C11 C 0.5892(2) 0.23942(6) 0.51305(10) 0.0518(3) Uani 1 1 d . . . . .
C7 C 0.4948(2) 0.27925(6) 0.42461(10) 0.0507(3) Uani 1 1 d . . . . .
H7 H 0.617155 0.297411 0.393460 0.061 Uiso 1 1 calc R U . . .
C13 C 0.2352(2) 0.10735(7) 0.27025(10) 0.0533(3) Uani 1 1 d . . . . .
H13 H 0.238237 0.135788 0.218198 0.064 Uiso 1 1 calc R U . . .
C16 C 0.2223(2) 0.02267(6) 0.42311(10) 0.0545(3) Uani 1 1 d . . . . .
H16 H 0.219670 -0.005728 0.475254 0.065 Uiso 1 1 calc R U . . .
C19 C -0.2654(2) -0.03652(8) 0.26782(11) 0.0619(4) Uani 1 1 d . . . . .
H19 H -0.318354 0.001447 0.245104 0.074 Uiso 1 1 calc R U . . .
C8 C 0.3805(2) 0.23268(6) 0.35039(10) 0.0544(3) Uani 1 1 d . . . . .
H8A H 0.390746 0.244505 0.280357 0.065 Uiso 1 1 calc R U . . .
H8B H 0.226481 0.228420 0.360139 0.065 Uiso 1 1 calc R U . . .
C5 C 0.4099(2) 0.39039(7) 0.44715(12) 0.0608(4) Uani 1 1 d . . . . .
H5 H 0.534429 0.400519 0.416592 0.073 Uiso 1 1 calc R U . . .
C23 C 0.0234(3) -0.09925(7) 0.34763(12) 0.0603(4) Uani 1 1 d . . . . .
H23 H 0.166498 -0.103974 0.379143 0.072 Uiso 1 1 calc R U . . .
C1 C 0.1643(3) 0.31647(7) 0.50220(12) 0.0624(4) Uani 1 1 d . . . . .
H1 H 0.123818 0.275946 0.509395 0.075 Uiso 1 1 calc R U . . .
C2 C 0.0350(3) 0.36200(8) 0.53542(13) 0.0699(4) Uani 1 1 d . . . . .
H2 H -0.092555 0.352205 0.563823 0.084 Uiso 1 1 calc R U . . .
C3 C 0.0951(3) 0.42180(8) 0.52648(13) 0.0727(4) Uani 1 1 d . . . . .
H3 H 0.010638 0.452652 0.550659 0.087 Uiso 1 1 calc R U . . .
C22 C -0.1138(3) -0.14952(8) 0.33417(13) 0.0706(4) Uani 1 1 d . . . . .
H22 H -0.062187 -0.187663 0.356610 0.085 Uiso 1 1 calc R U . . .
C21 C -0.3257(3) -0.14344(8) 0.28791(13) 0.0744(5) Uani 1 1 d . . . . .
H21 H -0.417571 -0.177301 0.279086 0.089 Uiso 1 1 calc R U . . .
C4 C 0.2798(3) 0.43605(7) 0.48183(15) 0.0747(5) Uani 1 1 d . . . . .
H4 H 0.318532 0.476714 0.474672 0.090 Uiso 1 1 calc R U . . .
C20 C -0.4013(3) -0.08686(9) 0.25466(12) 0.0734(5) Uani 1 1 d . . . . .
H20 H -0.544643 -0.082560 0.223188 0.088 Uiso 1 1 calc R U . . .
C10 C 0.7120(3) 0.16655(9) 0.32315(16) 0.0833(6) Uani 1 1 d . . . . .
H10A H 0.799210 0.202945 0.332783 0.125 Uiso 1 1 calc R U . . .
H10B H 0.670084 0.160072 0.251633 0.125 Uiso 1 1 calc R U . . .
H10C H 0.796320 0.132313 0.351179 0.125 Uiso 1 1 calc R U . . .

loop_
_atom_site_aniso_label
_atom_site_aniso_U_11
_atom_site_aniso_U_22
_atom_site_aniso_U_33
_atom_site_aniso_U_23
_atom_site_aniso_U_13
_atom_site_aniso_U_12
O2 0.0582(6) 0.0563(5) 0.0561(6) -0.0028(4) -0.0107(4) 0.0052(4)
C6 0.0509(7) 0.0522(7) 0.0455(6) 0.0038(5) 0.0011(5) -0.0031(6)
C12 0.0430(6) 0.0548(7) 0.0478(7) -0.0061(5) 0.0061(5) 0.0073(5)
O1 0.0805(7) 0.0676(6) 0.0554(6) -0.0049(5) -0.0155(5) -0.0043(5)
C15 0.0452(6) 0.0537(7) 0.0467(7) -0.0042(5) 0.0051(5) 0.0070(5)
C17 0.0542(8) 0.0611(8) 0.0468(7) -0.0020(6) -0.0048(6) 0.0041(6)
C18 0.0497(7) 0.0586(8) 0.0438(6) -0.0041(5) 0.0060(5) 0.0033(6)
C9 0.0456(7) 0.0610(8) 0.0484(7) -0.0061(6) 0.0050(5) 0.0019(6)
C14 0.0529(7) 0.0646(8) 0.0417(6) -0.0032(6) 0.0009(5) 0.0010(6)
C11 0.0458(7) 0.0556(7) 0.0530(7) -0.0025(6) 0.0013(6) -0.0026(6)
C7 0.0489(7) 0.0558(7) 0.0480(7) 0.0022(6) 0.0075(5) -0.0049(6)
C13 0.0542(7) 0.0615(8) 0.0441(7) 0.0018(6) 0.0062(6) 0.0002(6)
C16 0.0573(8) 0.0571(8) 0.0475(7) 0.0028(6) -0.0002(6) 0.0045(6)
C19 0.0553(8) 0.0716(9) 0.0573(8) 0.0008(7) -0.0005(6) 0.0020(7)
C8 0.0585(8) 0.0585(8) 0.0451(7) 0.0009(6) 0.0015(6) -0.0007(6)
C5 0.0510(8) 0.0576(8) 0.0715(9) 0.0089(7) -0.0025(7) -0.0075(6)
C23 0.0582(8) 0.0613(8) 0.0613(8) -0.0013(7) 0.0064(6) 0.0043(7)
C1 0.0672(9) 0.0571(8) 0.0655(9) 0.0040(7) 0.0192(7) -0.0035(7)
C2 0.0657(9) 0.0786(11) 0.0676(9) -0.0014(8) 0.0166(8) 0.0054(8)
C3 0.0704(10) 0.0694(10) 0.0754(10) -0.0110(8) -0.0042(8) 0.0161(8)
C22 0.0855(12) 0.0589(9) 0.0689(10) -0.0025(7) 0.0153(9) -0.0024(8)
C21 0.0830(12) 0.0779(11) 0.0640(9) -0.0109(8) 0.0155(8) -0.0250(9)
C4 0.0692(10) 0.0503(8) 0.0990(13) 0.0002(8) -0.0133(9) 0.0004(7)
C20 0.0584(9) 0.0979(13) 0.0620(9) -0.0045(9) -0.0009(7) -0.0143(9)
C10 0.0563(9) 0.0974(13) 0.1007(13) -0.0306(11) 0.0276(9) -0.0097(9)

loop_
_atom_type_symbol
_atom_type_description
_atom_type_scat_dispersion_real
_atom_type_scat_dispersion_imag
_atom_type_scat_source
C C 0.0181 0.0091 'International Tables Vol C Tables 4.2.6.8 and 6.1.1.4'
H H 0.0000 0.0000 'International Tables Vol C Tables 4.2.6.8 and 6.1.1.4'
O O 0.0492 0.0322 'International Tables Vol C Tables 4.2.6.8 and 6.1.1.4'

loop_
_geom_angle_atom_site_label_1
_geom_angle_atom_site_label_2
_geom_angle_atom_site_label_3
_geom_angle
_geom_angle_site_symmetry_1
_geom_angle_site_symmetry_3
_geom_angle_publ_flag
C11 O2 C9 111.01(10) . . ?
C5 C6 C1 118.53(14) . . ?
C5 C6 C7 121.25(13) . . ?
C1 C6 C7 120.22(12) . . ?
C17 C12 C13 118.18(13) . . ?
C17 C12 C9 122.97(12) . . ?
C13 C12 C9 118.85(12) . . ?
C16 C15 C14 117.35(13) . . ?
C16 C15 C18 121.05(12) . . ?
C14 C15 C18 121.57(12) . . ?
C12 C17 C16 120.87(12) . . ?
C23 C18 C19 117.89(14) . . ?
C23 C18 C15 121.18(12) . . ?
C19 C18 C15 120.92(13) . . ?
O2 C9 C12 108.34(11) . . ?
O2 C9 C10 106.25(12) . . ?
C12 C9 C10 111.33(12) . . ?
O2 C9 C8 103.24(10) . . ?
C12 C9 C8 113.51(11) . . ?
C10 C9 C8 113.45(13) . . ?
C13 C14 C15 121.37(12) . . ?
O1 C11 O2 121.24(13) . . ?
O1 C11 C7 128.06(13) . . ?
O2 C11 C7 110.69(11) . . ?
C6 C7 C11 112.15(11) . . ?
C6 C7 C8 116.57(11) . . ?
C11 C7 C8 102.36(11) . . ?
C14 C13 C12 120.77(13) . . ?
C17 C16 C15 121.46(13) . . ?
C20 C19 C18 120.95(15) . . ?
C7 C8 C9 103.96(11) . . ?
C6 C5 C4 119.84(15) . . ?
C22 C23 C18 120.84(15) . . ?
C2 C1 C6 121.27(14) . . ?
C3 C2 C1 119.77(16) . . ?
C2 C3 C4 119.86(16) . . ?
C21 C22 C23 120.43(16) . . ?
C22 C21 C20 119.56(16) . . ?
C3 C4 C5 120.71(15) . . ?
C21 C20 C19 120.33(16) . . ?

loop_
_geom_bond_atom_site_label_1
_geom_bond_atom_site_label_2
_geom_bond_distance
_geom_bond_site_symmetry_2
_geom_bond_publ_flag
O2 C11 1.3405(16) . ?
O2 C9 1.4714(16) . ?
C6 C5 1.3822(19) . ?
C6 C1 1.388(2) . ?
C6 C7 1.5044(19) . ?
C12 C17 1.3814(19) . ?
C12 C13 1.3946(18) . ?
C12 C9 1.5149(19) . ?
O1 C11 1.2005(16) . ?
C15 C16 1.3903(18) . ?
C15 C14 1.3928(19) . ?
C15 C18 1.4838(19) . ?
C17 C16 1.385(2) . ?
C18 C23 1.3906(19) . ?
C18 C19 1.3925(19) . ?
C9 C10 1.523(2) . ?
C9 C8 1.5298(19) . ?
C14 C13 1.3809(19) . ?
C11 C7 1.5174(19) . ?
C7 C8 1.5269(19) . ?
C19 C20 1.380(2) . ?
C5 C4 1.389(2) . ?
C23 C22 1.384(2) . ?
C1 C2 1.377(2) . ?
C2 C3 1.370(2) . ?
C3 C4 1.371(3) . ?
C22 C21 1.373(3) . ?
C21 C20 1.377(3) . ?
